data_1550596
loop_
_publ_author_name
'Rezayee, Nomaan Mohammed'
'Lauridsen, Vibeke Henriette'
'N&#x00E6;sborg, Line'
'Nguyen, Thanh V. Q.'
'Tobiesen, Henriette Natorp'
'Jorgensen, Karl Anker'

_publ_section_title
;
 Oxidative Organocatalysed Enantioselective Coupling of Indoles with
 Aldehydes that Forms Quaternary Carbon Stereocentres
;
_journal_name_full 'Chemical Science'
_journal_paper_doi 10.1039/C9SC00196D
_journal_year 2019
_chemical_absolute_configuration ad
_chemical_formula_moiety 'C22 H18 Br N O2'
_chemical_formula_sum 'C22 H18 Br N O2'
_chemical_formula_weight 408.28
_space_group_crystal_system orthorhombic
_space_group_IT_number 19
_space_group_name_Hall 'P 2ac 2ab'
_space_group_name_H-M_alt 'P 21 21 21'
_symmetry_space_group_name_Hall 'P 2ac 2ab'
_symmetry_space_group_name_H-M 'P 21 21 21'
_atom_sites_solution_hydrogens geom
_atom_sites_solution_primary iterative
_audit_creation_date 2018-07-05
_audit_creation_method
;
Olex2 1.2
(compiled 2018.05.29 svn.r3508 for OlexSys, GUI svn.r5506)
;
_audit_update_record
;
2018-08-21 deposited with the CCDC.
2019-02-12 downloaded from the CCDC.
;
_cell_angle_alpha 90
_cell_angle_beta 90
_cell_angle_gamma 90
_cell_formula_units_Z 4
_cell_length_a 9.3465(7)
_cell_length_b 10.4901(8)
_cell_length_c 18.9441(15)
_cell_measurement_reflns_used 9601
_cell_measurement_temperature 100
_cell_measurement_theta_max 24.838
_cell_measurement_theta_min 2.286
_cell_volume 1857.4(2)
_computing_cell_refinement 'SAINT V8.38A (?, 2016)'
_computing_data_reduction 'SAINT V8.38A (?, 2016)'
_computing_molecular_graphics 'Olex2 (Dolomanov et al., 2009)'
_computing_publication_material 'Olex2 (Dolomanov et al., 2009)'
_computing_structure_refinement 'ShelXL (Sheldrick, 2015)'
_computing_structure_solution 'olex2.solve (Bourhis et al., 2015)'
_diffrn_ambient_temperature 100.0
_diffrn_measured_fraction_theta_full 1.000
_diffrn_measured_fraction_theta_max 1.000
_diffrn_measurement_device_type 'Bruker APEX-II CCD'
_diffrn_measurement_method '\f and \w scans'
_diffrn_radiation_type AgK\a
_diffrn_radiation_wavelength 0.56086
_diffrn_reflns_av_R_equivalents 0.0404
_diffrn_reflns_av_unetI/netI 0.0240
_diffrn_reflns_Laue_measured_fraction_full 1.000
_diffrn_reflns_Laue_measured_fraction_max 1.000
_diffrn_reflns_limit_h_max 13
_diffrn_reflns_limit_h_min -13
_diffrn_reflns_limit_k_max 15
_diffrn_reflns_limit_k_min -15
_diffrn_reflns_limit_l_max 28
_diffrn_reflns_limit_l_min -28
_diffrn_reflns_number 84357
_diffrn_reflns_point_group_measured_fraction_full 1.000
_diffrn_reflns_point_group_measured_fraction_max 1.000
_diffrn_reflns_theta_full 19.665
_diffrn_reflns_theta_max 24.739
_diffrn_reflns_theta_min 1.697
_exptl_absorpt_coefficient_mu 1.200
_exptl_absorpt_correction_T_max 0.7240
_exptl_absorpt_correction_T_min 0.6584
_exptl_absorpt_correction_type multi-scan
_exptl_absorpt_process_details
;
SADABS-2016/2 (Bruker,2016/2) was used for absorption correction.
wR2(int) was 0.1006 before and 0.0646 after correction.
The Ratio of minimum to maximum transmission is 0.9094.
The \l/2 correction factor is Not present.
;
_exptl_crystal_colour 'clear orangish yellow'
_exptl_crystal_colour_lustre clear
_exptl_crystal_colour_modifier orangish
_exptl_crystal_colour_primary yellow
_exptl_crystal_density_diffrn 1.460
_exptl_crystal_description block
_exptl_crystal_F_000 832
_exptl_crystal_recrystallization_method 'Re-crystallisation from solvent'
_exptl_crystal_size_max 0.48
_exptl_crystal_size_mid 0.372
_exptl_crystal_size_min 0.224
_refine_diff_density_max 0.385
_refine_diff_density_min -0.177
_refine_diff_density_rms 0.046
_refine_ls_abs_structure_details
;
 Flack x determined using 2540 quotients [(I+)-(I-)]/[(I+)+(I-)]
 (Parsons, Flack and Wagner, Acta Cryst. B69 (2013) 249-259).
;
_refine_ls_abs_structure_Flack 0.009(3)
_refine_ls_extinction_method none
_refine_ls_goodness_of_fit_ref 1.053
_refine_ls_hydrogen_treatment constr
_refine_ls_matrix_type full
_refine_ls_number_parameters 278
_refine_ls_number_reflns 6463
_refine_ls_number_restraints 0
_refine_ls_restrained_S_all 1.053
_refine_ls_R_factor_all 0.0237
_refine_ls_R_factor_gt 0.0209
_refine_ls_shift/su_max 0.002
_refine_ls_shift/su_mean 0.000
_refine_ls_structure_factor_coef Fsqd
_refine_ls_weighting_details 'w=1/[\s^2^(Fo^2^)+(0.0238P)^2^+0.2070P] where P=(Fo^2^+2Fc^2^)/3'
_refine_ls_weighting_scheme calc
_refine_ls_wR_factor_gt 0.0493
_refine_ls_wR_factor_ref 0.0500
_reflns_Friedel_coverage 0.780
_reflns_Friedel_fraction_full 1.000
_reflns_Friedel_fraction_max 1.000
_reflns_number_gt 6056
_reflns_number_total 6463
_reflns_threshold_expression 'I > 2\s(I)'
_cod_data_source_file c9sc00196d2.cif
_cod_data_source_block hnt01nmr01_0m
_cod_database_code 1550596
_shelx_shelxl_version_number 2016/6
_shelx_space_group_comment
;
The symmetry employed for this shelxl refinement is uniquely defined
by the following loop, which should always be used as a source of
symmetry information in preference to the above space-group names.
They are only intended as comments.
;
_shelx_estimated_absorpt_t_max 0.775
_shelx_estimated_absorpt_t_min 0.597
_olex2_refinement_description
;
1. Fixed Uiso
 At 1.2 times of:
  All C(H) groups, All N(H) groups
 At 1.5 times of:
  All C(H,H,H) groups
2. Others
 Sof(C19)=Sof(C15)=Sof(H15)=Sof(C14)=Sof(C11)=Sof(C20)=Sof(H20)=Sof(C18)=
 Sof(H18)=Sof(C12)=Sof(H12)=Sof(C16)=Sof(C13)=Sof(H13)=Sof(C17)=Sof(H17)=1-
 FVAR(1)
 Sof(C8AA)=Sof(H8AA)=Sof(C0AA)=Sof(H0AA)=Sof(C2AA)=Sof(H2AA)=Sof(C9AA)=
 Sof(H9AA)=Sof(C1AA)=Sof(C3AA)=Sof(C6AA)=Sof(H6AA)=Sof(C5AA)=Sof(H5AA)=
 Sof(C4AA)=Sof(C7AA)=FVAR(1)
3.a Aromatic/amide H refined with riding coordinates:
 N1(H1), C4(H4), C9(H9), C7(H7), C1(H1A), C15(H15), C6(H6), C20(H20), C18(H18),
  C12(H12), C13(H13), C17(H17), C8AA(H8AA), C0AA(H0AA), C2AA(H2AA), C9AA(H9AA),
 C6AA(H6AA), C5AA(H5AA)
3.b Idealised Me refined as rotating group:
 C21(H21A,H21B,H21C), C22(H22A,H22B,H22C)
;
_olex2_submission_special_instructions 'No special instructions were received'

loop_
_space_group_symop_operation_xyz
'x, y, z'
'-x+1/2, -y, z+1/2'
'-x, y+1/2, -z+1/2'
'x+1/2, -y+1/2, -z'

loop_
_atom_site_label
_atom_site_type_symbol
_atom_site_fract_x
_atom_site_fract_y
_atom_site_fract_z
_atom_site_U_iso_or_equiv
_atom_site_adp_type
_atom_site_occupancy
_atom_site_site_symmetry_order
_atom_site_calc_flag
_atom_site_refinement_flags_posn
_atom_site_refinement_flags_occupancy
_atom_site_disorder_assembly
_atom_site_disorder_group
Br1 Br 0.21669(2) -0.16414(2) 0.58905(2) 0.02445(5) Uani 1 1 d . . . .
O2 O 0.93273(14) 0.99839(12) 0.65918(7) 0.0253(3) Uani 1 1 d . . . .
O1 O 0.27102(14) 0.34023(14) 0.64378(6) 0.0288(3) Uani 1 1 d . . . .
N1 N 0.64888(16) 0.21782(14) 0.48874(7) 0.0199(3) Uani 1 1 d . . . .
H1 H 0.703144 0.223327 0.450904 0.024 Uiso 1 1 calc R . . .
C4 C 0.64633(18) 0.30376(15) 0.54323(8) 0.0183(3) Uani 1 1 d . . . .
H4 H 0.703304 0.378626 0.545685 0.022 Uiso 1 1 calc R . . .
C3 C 0.54950(16) 0.26623(14) 0.59390(9) 0.0164(3) Uani 1 1 d . . . .
C5 C 0.55318(17) 0.12179(16) 0.50268(9) 0.0180(3) Uani 1 1 d . . . .
C10 C 0.48786(16) 0.14778(15) 0.56890(8) 0.0157(3) Uani 1 1 d . . . .
C9 C 0.38570(16) 0.06146(15) 0.59528(9) 0.0175(3) Uani 1 1 d . . . .
H9 H 0.339909 0.075752 0.639341 0.021 Uiso 1 1 calc R . . .
C8 C 0.35417(17) -0.04470(15) 0.55504(9) 0.0185(3) Uani 1 1 d . . . .
C2 C 0.52836(16) 0.33170(17) 0.66422(8) 0.0170(3) Uani 1 1 d . . . .
C7 C 0.41822(18) -0.06947(16) 0.48906(9) 0.0200(3) Uani 1 1 d . . . .
H7 H 0.392398 -0.143447 0.463094 0.024 Uiso 1 1 calc R . . .
C19 C 0.7599(2) 0.6350(2) 0.68767(10) 0.0159(4) Uani 0.912(3) 1 d . P A 1
C1 C 0.37122(18) 0.35351(16) 0.68265(8) 0.0203(3) Uani 1 1 d . . . .
H1A H 0.350816 0.380210 0.729503 0.024 Uiso 1 1 calc R . . .
C15 C 0.75279(18) 0.84254(19) 0.62675(10) 0.0181(3) Uani 0.912(3) 1 d . P A 1
H15 H 0.709903 0.898035 0.593247 0.022 Uiso 0.912(3) 1 calc R P A 1
C14 C 0.6958(2) 0.7182(2) 0.63800(9) 0.0166(3) Uani 0.912(3) 1 d . P A 1
C6 C 0.51844(18) 0.01402(16) 0.46236(9) 0.0199(3) Uani 1 1 d . . . .
H6 H 0.562649 -0.000995 0.417973 0.024 Uiso 1 1 calc R . . .
C11 C 0.5871(2) 0.46833(18) 0.65950(10) 0.0164(3) Uani 0.912(3) 1 d . P A 1
C20 C 0.70329(19) 0.51012(16) 0.69776(9) 0.0166(3) Uani 0.912(3) 1 d . P A 1
H20 H 0.746326 0.454920 0.731368 0.020 Uiso 0.912(3) 1 calc R P A 1
C21 C 0.8920(2) 1.07893(19) 0.60239(11) 0.0317(4) Uani 1 1 d . . . .
H21A H 0.911548 1.035882 0.557503 0.048 Uiso 1 1 calc GR . . .
H21B H 0.946811 1.158483 0.604670 0.048 Uiso 1 1 calc GR . . .
H21C H 0.789622 1.098031 0.605808 0.048 Uiso 1 1 calc GR . . .
C18 C 0.88233(19) 0.67888(18) 0.72559(10) 0.0210(4) Uani 0.912(3) 1 d . P A 1
H18 H 0.927304 0.624206 0.758844 0.025 Uiso 0.912(3) 1 calc R P A 1
C22 C 0.5929(2) 0.25153(18) 0.72460(9) 0.0244(3) Uani 1 1 d . . . .
H22A H 0.547146 0.167481 0.725531 0.037 Uiso 1 1 calc GR . . .
H22B H 0.576568 0.294828 0.769723 0.037 Uiso 1 1 calc GR . . .
H22C H 0.695939 0.241341 0.716897 0.037 Uiso 1 1 calc GR . . .
C12 C 0.5224(2) 0.55397(18) 0.61019(9) 0.0188(4) Uani 0.912(3) 1 d . P A 1
H12 H 0.441273 0.526548 0.584046 0.023 Uiso 0.912(3) 1 calc R P A 1
C16 C 0.8705(3) 0.8818(2) 0.66475(14) 0.0197(4) Uani 0.912(3) 1 d . P A 1
C13 C 0.57430(18) 0.67422(17) 0.59979(9) 0.0183(3) Uani 0.912(3) 1 d . P A 1
H13 H 0.528898 0.729012 0.566739 0.022 Uiso 0.912(3) 1 calc R P A 1
C17 C 0.9356(2) 0.79840(19) 0.71467(11) 0.0232(4) Uani 0.912(3) 1 d . P A 1
H17 H 1.016752 0.826252 0.740594 0.028 Uiso 0.912(3) 1 calc R P A 1
C8AA C 0.728(2) 0.8829(19) 0.5976(11) 0.021(4) Uiso 0.088(3) 1 d . P A 2
H8AA H 0.711382 0.954984 0.568348 0.026 Uiso 0.088(3) 1 calc R P A 2
C0AA C 0.7461(17) 0.4568(16) 0.7232(9) 0.014(3) Uiso 0.088(3) 1 d . P A 2
H0AA H 0.769595 0.384109 0.750805 0.017 Uiso 0.088(3) 1 calc R P A 2
C2AA C 0.5938(17) 0.5479(15) 0.6340(9) 0.009(3) Uiso 0.088(3) 1 d . P A 2
H2AA H 0.516337 0.538545 0.601972 0.011 Uiso 0.088(3) 1 calc R P A 2
C9AA C 0.6460(19) 0.7704(17) 0.5947(10) 0.019(3) Uiso 0.088(3) 1 d . P A 2
H9AA H 0.568487 0.765471 0.562344 0.022 Uiso 0.088(3) 1 calc R P A 2
C1AA C 0.631(2) 0.4540(19) 0.6769(11) 0.012(4) Uiso 0.088(3) 1 d . P A 2
C3AA C 0.675(2) 0.666(3) 0.6377(11) 0.020(4) Uiso 0.088(3) 1 d . P A 2
C6AA C 0.879(2) 0.7944(18) 0.6897(11) 0.016(4) Uiso 0.088(3) 1 d . P A 2
H6AA H 0.959094 0.809801 0.719697 0.019 Uiso 0.088(3) 1 calc R P A 2
C5AA C 0.826(2) 0.5678(19) 0.7285(11) 0.021(4) Uiso 0.088(3) 1 d . P A 2
H5AA H 0.902304 0.570540 0.761527 0.025 Uiso 0.088(3) 1 calc R P A 2
C4AA C 0.800(2) 0.669(2) 0.6899(11) 0.016(5) Uiso 0.088(3) 1 d . P A 2
C7AA C 0.834(3) 0.877(2) 0.6475(13) 0.015(5) Uiso 0.088(3) 1 d . P A 2

loop_
_atom_site_aniso_label
_atom_site_aniso_U_11
_atom_site_aniso_U_22
_atom_site_aniso_U_33
_atom_site_aniso_U_23
_atom_site_aniso_U_13
_atom_site_aniso_U_12
Br1 0.02057(7) 0.02137(7) 0.03139(8) 0.00399(7) -0.00197(7) -0.00543(6)
O2 0.0273(6) 0.0184(6) 0.0303(7) 0.0023(5) -0.0018(5) -0.0036(5)
O1 0.0261(6) 0.0381(7) 0.0221(6) -0.0049(5) -0.0023(5) 0.0058(7)
N1 0.0229(7) 0.0191(6) 0.0175(6) -0.0020(5) 0.0058(5) -0.0012(5)
C4 0.0219(7) 0.0155(7) 0.0176(7) -0.0004(5) 0.0017(6) -0.0005(6)
C3 0.0206(6) 0.0136(6) 0.0149(7) 0.0003(6) 0.0012(6) 0.0003(5)
C5 0.0184(7) 0.0174(7) 0.0181(7) -0.0007(6) 0.0014(6) 0.0010(6)
C10 0.0174(6) 0.0150(7) 0.0148(6) 0.0000(5) 0.0000(5) 0.0014(5)
C9 0.0173(6) 0.0171(6) 0.0181(7) 0.0027(6) -0.0001(6) 0.0010(5)
C8 0.0163(7) 0.0164(7) 0.0229(8) 0.0039(6) -0.0015(6) -0.0005(6)
C2 0.0195(6) 0.0177(6) 0.0137(6) 0.0005(6) 0.0009(5) -0.0023(6)
C7 0.0213(7) 0.0162(7) 0.0226(8) -0.0028(6) -0.0045(6) 0.0009(6)
C19 0.0158(8) 0.0176(9) 0.0144(8) -0.0028(6) -0.0012(6) 0.0029(7)
C1 0.0240(7) 0.0225(8) 0.0142(7) -0.0015(6) 0.0026(6) 0.0005(6)
C15 0.0191(8) 0.0166(7) 0.0185(8) -0.0014(7) 0.0009(6) 0.0029(6)
C14 0.0180(8) 0.0182(9) 0.0137(7) -0.0029(6) 0.0004(6) 0.0036(7)
C6 0.0228(7) 0.0195(7) 0.0175(7) -0.0040(6) 0.0003(6) 0.0014(6)
C11 0.0188(8) 0.0164(8) 0.0141(8) -0.0028(6) 0.0000(7) 0.0008(7)
C20 0.0180(7) 0.0163(7) 0.0154(7) -0.0001(6) -0.0020(6) 0.0026(7)
C21 0.0362(10) 0.0230(8) 0.0360(11) 0.0062(8) 0.0001(8) 0.0000(8)
C18 0.0198(8) 0.0215(9) 0.0218(8) 0.0015(7) -0.0042(6) 0.0017(7)
C22 0.0273(8) 0.0284(9) 0.0176(8) 0.0042(7) -0.0038(6) 0.0003(7)
C12 0.0206(8) 0.0193(8) 0.0166(8) -0.0012(6) -0.0034(6) 0.0020(6)
C16 0.0177(9) 0.0167(9) 0.0248(11) -0.0042(8) 0.0022(9) -0.0017(7)
C13 0.0205(7) 0.0181(7) 0.0164(8) -0.0002(6) -0.0029(6) 0.0035(6)
C17 0.0196(8) 0.0247(9) 0.0253(9) -0.0007(7) -0.0032(8) -0.0023(7)

loop_
_atom_type_symbol
_atom_type_description
_atom_type_scat_dispersion_real
_atom_type_scat_dispersion_imag
_atom_type_scat_source
C C 0.0015 0.0009 'International Tables Vol C Tables 4.2.6.8 and 6.1.1.4'
H H 0.0000 0.0000 'International Tables Vol C Tables 4.2.6.8 and 6.1.1.4'
Br Br 0.1811 1.6452 'International Tables Vol C Tables 4.2.6.8 and 6.1.1.4'
N N 0.0030 0.0019 'International Tables Vol C Tables 4.2.6.8 and 6.1.1.4'
O O 0.0056 0.0036 'International Tables Vol C Tables 4.2.6.8 and 6.1.1.4'

loop_
_geom_angle_atom_site_label_1
_geom_angle_atom_site_label_2
_geom_angle_atom_site_label_3
_geom_angle
C21 O2 C7AA 102.4(9)
C16 O2 C21 118.68(18)
C4 N1 H1 125.5
C4 N1 C5 109.05(14)
C5 N1 H1 125.5
N1 C4 H4 124.8
N1 C4 C3 110.39(14)
C3 C4 H4 124.8
C4 C3 C10 106.18(14)
C4 C3 C2 124.78(14)
C10 C3 C2 128.73(14)
N1 C5 C10 107.99(14)
N1 C5 C6 129.61(15)
C6 C5 C10 122.40(15)
C5 C10 C3 106.39(14)
C9 C10 C3 134.85(15)
C9 C10 C5 118.77(15)
C10 C9 H9 121.1
C8 C9 C10 117.87(15)
C8 C9 H9 121.1
C9 C8 Br1 119.15(13)
C9 C8 C7 123.17(15)
C7 C8 Br1 117.68(12)
C3 C2 C1 113.29(13)
C3 C2 C11 109.01(13)
C3 C2 C22 110.77(14)
C3 C2 C1AA 114.3(7)
C1 C2 C11 102.54(15)
C1 C2 C22 106.75(13)
C1 C2 C1AA 114.8(7)
C11 C2 C22 114.31(15)
C22 C2 C1AA 95.1(8)
C8 C7 H7 120.1
C6 C7 C8 119.79(15)
C6 C7 H7 120.1
C14 C19 C20 119.86(19)
C14 C19 C18 118.4(2)
C20 C19 C18 121.76(16)
O1 C1 C2 126.38(14)
O1 C1 H1A 116.8
C2 C1 H1A 116.8
C14 C15 H15 120.2
C16 C15 H15 120.2
C16 C15 C14 119.60(18)
C19 C14 C15 120.32(19)
C19 C14 C13 118.4(2)
C13 C14 C15 121.28(17)
C5 C6 H6 121.0
C7 C6 C5 118.00(15)
C7 C6 H6 121.0
C20 C11 C2 123.22(18)
C20 C11 C12 118.51(16)
C12 C11 C2 118.19(18)
C19 C20 H20 119.5
C11 C20 C19 120.98(16)
C11 C20 H20 119.5
O2 C21 H21A 109.5
O2 C21 H21B 109.5
O2 C21 H21C 109.5
H21A C21 H21B 109.5
H21A C21 H21C 109.5
H21B C21 H21C 109.5
C19 C18 H18 119.6
C17 C18 C19 120.81(18)
C17 C18 H18 119.6
C2 C22 H22A 109.5
C2 C22 H22B 109.5
C2 C22 H22C 109.5
H22A C22 H22B 109.5
H22A C22 H22C 109.5
H22B C22 H22C 109.5
C11 C12 H12 119.2
C13 C12 C11 121.60(17)
C13 C12 H12 119.2
O2 C16 C15 124.8(2)
O2 C16 C17 114.9(2)
C15 C16 C17 120.30(19)
C14 C13 H13 119.7
C12 C13 C14 120.64(17)
C12 C13 H13 119.7
C18 C17 C16 120.60(19)
C18 C17 H17 119.7
C16 C17 H17 119.7
C9AA C8AA H8AA 123.8
C7AA C8AA H8AA 123.8
C7AA C8AA C9AA 112(2)
C1AA C0AA H0AA 120.7
C5AA C0AA H0AA 120.7
C5AA C0AA C1AA 118.7(17)
C1AA C2AA H2AA 121.1
C1AA C2AA C3AA 117.7(17)
C3AA C2AA H2AA 121.1
C8AA C9AA H9AA 119.0
C3AA C9AA C8AA 121.9(19)
C3AA C9AA H9AA 119.0
C0AA C1AA C2 124.8(16)
C2AA C1AA C2 109.8(16)
C2AA C1AA C0AA 125.3(18)
C2AA C3AA C4AA 117(2)
C9AA C3AA C2AA 122.6(18)
C9AA C3AA C4AA 121(2)
C4AA C6AA H6AA 122.1
C7AA C6AA H6AA 122.1
C7AA C6AA C4AA 116(2)
C0AA C5AA H5AA 118.5
C4AA C5AA C0AA 123(2)
C4AA C5AA H5AA 118.5
C6AA C4AA C3AA 113.1(19)
C5AA C4AA C3AA 119(2)
C5AA C4AA C6AA 128(2)
C8AA C7AA O2 118.6(18)
C6AA C7AA O2 105(2)
C6AA C7AA C8AA 136(2)

loop_
_geom_bond_atom_site_label_1
_geom_bond_atom_site_label_2
_geom_bond_distance
Br1 C8 1.9068(16)
O2 C21 1.420(2)
O2 C16 1.359(2)
O2 C7AA 1.59(3)
O1 C1 1.199(2)
N1 H1 0.8800
N1 C4 1.371(2)
N1 C5 1.373(2)
C4 H4 0.9500
C4 C3 1.377(2)
C3 C10 1.449(2)
C3 C2 1.512(2)
C5 C10 1.421(2)
C5 C6 1.403(2)
C10 C9 1.408(2)
C9 H9 0.9500
C9 C8 1.381(2)
C8 C7 1.410(2)
C2 C1 1.527(2)
C2 C11 1.537(3)
C2 C22 1.542(2)
C2 C1AA 1.62(2)
C7 H7 0.9500
C7 C6 1.379(2)
C19 C14 1.417(3)
C19 C20 1.426(3)
C19 C18 1.427(3)
C1 H1A 0.9500
C15 H15 0.9500
C15 C14 1.425(3)
C15 C16 1.377(3)
C14 C13 1.423(3)
C6 H6 0.9500
C11 C20 1.377(3)
C11 C12 1.430(3)
C20 H20 0.9500
C21 H21A 0.9800
C21 H21B 0.9800
C21 H21C 0.9800
C18 H18 0.9500
C18 C17 1.365(3)
C22 H22A 0.9800
C22 H22B 0.9800
C22 H22C 0.9800
C12 H12 0.9500
C12 C13 1.366(3)
C16 C17 1.424(3)
C13 H13 0.9500
C17 H17 0.9500
C8AA H8AA 0.9500
C8AA C9AA 1.41(3)
C8AA C7AA 1.37(3)
C0AA H0AA 0.9500
C0AA C1AA 1.39(3)
C0AA C5AA 1.39(3)
C2AA H2AA 0.9500
C2AA C1AA 1.33(3)
C2AA C3AA 1.46(3)
C9AA H9AA 0.9500
C9AA C3AA 1.39(3)
C3AA C4AA 1.53(3)
C6AA H6AA 0.9500
C6AA C4AA 1.50(3)
C6AA C7AA 1.25(3)
C5AA H5AA 0.9500
C5AA C4AA 1.31(3)
